data_7226639
loop_
_publ_author_name
'Zhang, Haifeng'
'Liu, Rui'
'Zhang, Jin'
'Li, Yahong'
'Liu, Wei'

_publ_section_title
;
 Chair-like [LnIII4CoIII2] (Ln = Dy, Eu, Gd, Tb) clusters including a
 [DyIII4CoIII2] single molecule magnet
;
_journal_issue 42
_journal_name_full CrystEngComm
_journal_page_first 8246
_journal_paper_doi 10.1039/C6CE01589A
_journal_volume 18
_journal_year 2016
_chemical_formula_moiety 'C70 H72 Co2 Dy4 N10 O32, 2(C2 H6 O)'
_chemical_formula_sum 'C74 H84 Co2 Dy4 N10 O34'
_chemical_formula_weight 2425.37
_space_group_crystal_system monoclinic
_space_group_IT_number 14
_space_group_name_Hall '-P 2ybc'
_space_group_name_H-M_alt 'P 1 21/c 1'
_symmetry_space_group_name_Hall '-P 2ybc'
_symmetry_space_group_name_H-M 'P 1 21/c 1'
_atom_sites_solution_hydrogens mixed
_audit_creation_method SHELXL-2014/7
_audit_update_record
;
2016-09-19 deposited with the CCDC.
2016-09-23 downloaded from the CCDC.
;
_cell_angle_alpha 90
_cell_angle_beta 103.787(6)
_cell_angle_gamma 90
_cell_formula_units_Z 2
_cell_length_a 12.403(4)
_cell_length_b 19.548(7)
_cell_length_c 18.963(7)
_cell_measurement_reflns_used 7282
_cell_measurement_temperature 296(2)
_cell_measurement_theta_max 27.35
_cell_measurement_theta_min 2.36
_cell_volume 4465(3)
_computing_cell_refinement 'SAINT (Bruker, 2005)'
_computing_data_collection 'APEX-II (Bruker, 2005)'
_computing_data_reduction 'SAINT (Bruker, 2005)'
_computing_molecular_graphics 'SHELXL-2014/7 (Sheldrick, 2014) and DIAMOND (Brandenburg, 1999)'
_computing_publication_material 'SHELXL-2014/7 (Sheldrick, 2014)'
_computing_structure_refinement 'SHELXL-2014/7 (Sheldrick, 2014)'
_computing_structure_solution 'SHELXS-97 (Sheldrick, 2008)'
_diffrn_ambient_temperature 296(2)
_diffrn_measured_fraction_theta_full 1.000
_diffrn_measured_fraction_theta_max 0.982
_diffrn_measurement_device_type 'Bruker APEXII CCD'
_diffrn_measurement_method '\f and \w scans'
_diffrn_radiation_type MoK\a
_diffrn_radiation_wavelength 0.71073
_diffrn_reflns_av_R_equivalents 0.0355
_diffrn_reflns_av_unetI/netI 0.0474
_diffrn_reflns_Laue_measured_fraction_full 1.000
_diffrn_reflns_Laue_measured_fraction_max 0.982
_diffrn_reflns_limit_h_max 13
_diffrn_reflns_limit_h_min -16
_diffrn_reflns_limit_k_max 25
_diffrn_reflns_limit_k_min -18
_diffrn_reflns_limit_l_max 24
_diffrn_reflns_limit_l_min -23
_diffrn_reflns_number 26063
_diffrn_reflns_point_group_measured_fraction_full 1.000
_diffrn_reflns_point_group_measured_fraction_max 0.982
_diffrn_reflns_theta_full 25.242
_diffrn_reflns_theta_max 27.400
_diffrn_reflns_theta_min 1.519
_diffrn_source 'fine-focus sealed tube'
_exptl_absorpt_coefficient_mu 3.754
_exptl_absorpt_correction_T_max 0.5356
_exptl_absorpt_correction_T_min 0.4789
_exptl_absorpt_correction_type multi-scan
_exptl_absorpt_process_details 'SADABS (Bruker, 2005)'
_exptl_crystal_colour green
_exptl_crystal_density_diffrn 1.804
_exptl_crystal_density_meas ?
_exptl_crystal_density_method 'not measured'
_exptl_crystal_description block
_exptl_crystal_F_000 2376
_exptl_crystal_size_max 0.230
_exptl_crystal_size_mid 0.220
_exptl_crystal_size_min 0.190
_refine_diff_density_max 0.795
_refine_diff_density_min -0.570
_refine_diff_density_rms 0.123
_refine_ls_extinction_method none
_refine_ls_goodness_of_fit_ref 1.018
_refine_ls_hydrogen_treatment mixed
_refine_ls_matrix_type full
_refine_ls_number_parameters 567
_refine_ls_number_reflns 9963
_refine_ls_number_restraints 50
_refine_ls_restrained_S_all 1.029
_refine_ls_R_factor_all 0.0562
_refine_ls_R_factor_gt 0.0324
_refine_ls_shift/su_max 0.002
_refine_ls_shift/su_mean 0.000
_refine_ls_structure_factor_coef Fsqd
_refine_ls_weighting_details 'w=1/[\s^2^(Fo^2^)+(0.0437P)^2^] where P=(Fo^2^+2Fc^2^)/3'
_refine_ls_weighting_scheme calc
_refine_ls_wR_factor_gt 0.0763
_refine_ls_wR_factor_ref 0.0850
_reflns_Friedel_coverage 0.000
_reflns_number_gt 7482
_reflns_number_total 9963
_reflns_threshold_expression 'I > 2\s(I)'
_cod_data_source_file c6ce01589a2.cif
_cod_data_source_block t
_cod_depositor_comments
;
The following automatic conversions were performed:

'_exptl_crystal_density_meas' value 'not measured' was changed to '?'
- the value is perceived as not measured.

Automatic conversion script
Id: cif_fix_values 4268 2015-11-12 08:31:59Z antanas 

 Adding full bibliography for 7226639--7226642.cif.
;
_cod_database_code 7226639
_shelx_shelxl_version_number 2014/7
_shelx_space_group_comment
;
The symmetry employed for this shelxl refinement is uniquely defined
by the following loop, which should always be used as a source of
symmetry information in preference to the above space-group names.
They are only intended as comments.
;
_shelx_estimated_absorpt_t_min 0.479
_shelx_estimated_absorpt_t_max 0.536

loop_
_space_group_symop_operation_xyz
'x, y, z'
'-x, y+1/2, -z+1/2'
'-x, -y, -z'
'x, -y-1/2, z-1/2'

loop_
_atom_site_label
_atom_site_type_symbol
_atom_site_fract_x
_atom_site_fract_y
_atom_site_fract_z
_atom_site_U_iso_or_equiv
_atom_site_adp_type
_atom_site_occupancy
_atom_site_site_symmetry_order
_atom_site_calc_flag
_atom_site_refinement_flags_posn
_atom_site_refinement_flags_adp
Dy1 Dy 0.44717(2) 0.64367(2) 0.56966(2) 0.02910(7) Uani 1 1 d . .
Dy2 Dy 0.36327(2) 0.45641(2) 0.51432(2) 0.02730(7) Uani 1 1 d . U
Co1 Co 0.57373(5) 0.70073(3) 0.45323(3) 0.02902(14) Uani 1 1 d . .
O1 O 0.5152(3) 0.53261(16) 0.56373(16) 0.0277(7) Uani 1 1 d D .
O3 O 0.4824(2) 0.62124(16) 0.44406(15) 0.0283(7) Uani 1 1 d . .
O5 O 0.6302(3) 0.65989(16) 0.54652(15) 0.0310(7) Uani 1 1 d . .
O2 O 0.6820(3) 0.64753(16) 0.42442(16) 0.0323(7) Uani 1 1 d . .
O4 O 0.4611(3) 0.74298(17) 0.48935(17) 0.0368(8) Uani 1 1 d . .
O13 O 0.5799(3) 0.63404(18) 0.68817(18) 0.0419(8) Uani 1 1 d . U
O11 O 0.2956(3) 0.57245(17) 0.49946(17) 0.0340(7) Uani 1 1 d . .
O16 O 0.4440(3) 0.74687(19) 0.63485(18) 0.0453(9) Uani 1 1 d . U
O7 O 0.2400(3) 0.4669(2) 0.38879(19) 0.0484(9) Uani 1 1 d . U
O6 O 0.1596(3) 0.4418(2) 0.4746(2) 0.0533(10) Uani 1 1 d . .
O10 O 0.3327(3) 0.48456(19) 0.62575(18) 0.0447(9) Uani 1 1 d . .
O12 O 0.2548(3) 0.67643(18) 0.5268(2) 0.0451(9) Uani 1 1 d . U
O9 O 0.3567(3) 0.59526(18) 0.65400(18) 0.0411(8) Uani 1 1 d . .
N1 N 0.5160(3) 0.7297(2) 0.3555(2) 0.0325(9) Uani 1 1 d . .
O15 O 0.5855(4) 0.5263(2) 0.7185(2) 0.0614(12) Uani 1 1 d . .
N2 N 0.6643(3) 0.7805(2) 0.4757(2) 0.0393(10) Uani 1 1 d . .
C14 C 0.4044(4) 0.6113(3) 0.3747(2) 0.0353(11) Uani 1 1 d . .
H14A H 0.3516 0.5763 0.3804 0.042 Uiso 1 1 calc R U
H14B H 0.4447 0.5942 0.3404 0.042 Uiso 1 1 calc R U
N3 N 0.1508(4) 0.4569(3) 0.4083(3) 0.0529(12) Uani 1 1 d . .
C6 C 0.7370(4) 0.6692(3) 0.3764(3) 0.0377(12) Uani 1 1 d . .
N4 N 0.5926(4) 0.5875(3) 0.7365(2) 0.0501(12) Uani 1 1 d . U
C28 C 0.7175(4) 0.6958(3) 0.5967(2) 0.0391(12) Uani 1 1 d . .
H28A H 0.7511 0.6649 0.6357 0.047 Uiso 1 1 calc R U
H28B H 0.6847 0.7333 0.6179 0.047 Uiso 1 1 calc R U
C9 C 0.3408(4) 0.6745(3) 0.3431(2) 0.0356(11) Uani 1 1 d . .
N5 N 0.3861(5) 0.8538(3) 0.6541(3) 0.0637(15) Uani 1 1 d . .
C29 C 0.3273(4) 0.5356(3) 0.6652(3) 0.0402(12) Uani 1 1 d . .
C1 C 0.6926(4) 0.7208(3) 0.3244(3) 0.0400(12) Uani 1 1 d . .
C16 C 0.4312(5) 0.8075(3) 0.4724(3) 0.0408(12) Uani 1 1 d . .
O14 O 0.6136(5) 0.6044(3) 0.8006(2) 0.0942(17) Uani 1 1 d . .
C21 C 0.6229(5) 0.8409(3) 0.4718(3) 0.0474(13) Uani 1 1 d . U
H21 H 0.6725 0.8773 0.4783 0.057 Uiso 1 1 calc R U
C13 C 0.3431(4) 0.7890(3) 0.2921(3) 0.0453(13) Uani 1 1 d . .
H13 H 0.3824 0.8273 0.2834 0.054 Uiso 1 1 calc R U
C8 C 0.3977(4) 0.7324(3) 0.3297(2) 0.0348(11) Uani 1 1 d . .
C23 C 0.8077(4) 0.7243(3) 0.5640(3) 0.0404(12) Uani 1 1 d . .
O8 O 0.0588(4) 0.4611(3) 0.3657(3) 0.0853(16) Uani 1 1 d . .
C22 C 0.7810(5) 0.7693(3) 0.5055(3) 0.0461(14) Uani 1 1 d . .
C7 C 0.5794(4) 0.7408(3) 0.3116(3) 0.0400(12) Uani 1 1 d . .
H7 H 0.5487 0.7636 0.2685 0.048 Uiso 1 1 calc R U
C15 C 0.5068(5) 0.8573(3) 0.4583(3) 0.0459(13) Uani 1 1 d . U
C31 C 0.2237(4) 0.6173(3) 0.5058(3) 0.0404(12) Uani 1 1 d . U
C5 C 0.8397(4) 0.6407(3) 0.3758(3) 0.0560(17) Uani 1 1 d . .
H5 H 0.8684 0.6062 0.4088 0.067 Uiso 1 1 calc R U
C33 C 0.3708(5) 0.7884(3) 0.6379(3) 0.0516(14) Uani 1 1 d . U
H33 H 0.2982 0.7722 0.6280 0.062 Uiso 1 1 calc R U
C10 C 0.2261(4) 0.6736(3) 0.3189(3) 0.0540(15) Uani 1 1 d . .
H10 H 0.1862 0.6356 0.3278 0.065 Uiso 1 1 calc R U
C17 C 0.3207(5) 0.8274(3) 0.4675(3) 0.0549(15) Uani 1 1 d . .
H17 H 0.2694 0.7956 0.4759 0.066 Uiso 1 1 calc R U
C12 C 0.2291(5) 0.7860(3) 0.2682(3) 0.0596(17) Uani 1 1 d . .
H12 H 0.1911 0.8229 0.2428 0.072 Uiso 1 1 calc R U
C18 C 0.2879(6) 0.8943(3) 0.4502(3) 0.0650(18) Uani 1 1 d . .
H18 H 0.2150 0.9071 0.4480 0.078 Uiso 1 1 calc R U
C20 C 0.4697(6) 0.9247(3) 0.4416(3) 0.0615(17) Uani 1 1 d . .
H20 H 0.5199 0.9576 0.4340 0.074 Uiso 1 1 calc R U
C27 C 0.8617(5) 0.8020(4) 0.4771(3) 0.0659(19) Uani 1 1 d . .
H27 H 0.8418 0.8315 0.4376 0.079 Uiso 1 1 calc R U
C2 C 0.7554(5) 0.7432(4) 0.2766(3) 0.070(2) Uani 1 1 d . .
H2 H 0.7274 0.7775 0.2433 0.085 Uiso 1 1 calc R U
C19 C 0.3627(6) 0.9427(3) 0.4362(4) 0.070(2) Uani 1 1 d . .
H19 H 0.3392 0.9871 0.4232 0.084 Uiso 1 1 calc R U
C11 C 0.1702(5) 0.7293(4) 0.2813(4) 0.073(2) Uani 1 1 d . .
H11 H 0.0933 0.7284 0.2651 0.087 Uiso 1 1 calc R U
C30 C 0.2790(7) 0.5232(4) 0.7293(4) 0.087(3) Uani 1 1 d . .
H30A H 0.1995 0.5240 0.7140 0.130 Uiso 1 1 calc R U
H30B H 0.3036 0.5584 0.7649 0.130 Uiso 1 1 calc R U
H30C H 0.3030 0.4794 0.7501 0.130 Uiso 1 1 calc R U
C4 C 0.8993(5) 0.6623(5) 0.3278(4) 0.094(3) Uani 1 1 d . .
H4 H 0.9672 0.6421 0.3276 0.112 Uiso 1 1 calc R U
C35 C 0.4936(7) 0.8845(4) 0.6651(4) 0.090(2) Uani 1 1 d . .
H35A H 0.5464 0.8507 0.6584 0.135 Uiso 1 1 calc R U
H35B H 0.5154 0.9026 0.7135 0.135 Uiso 1 1 calc R U
H35C H 0.4910 0.9209 0.6307 0.135 Uiso 1 1 calc R U
C32 C 0.1026(5) 0.5985(4) 0.4899(5) 0.085(2) Uani 1 1 d . .
H32A H 0.0908 0.5659 0.5252 0.128 Uiso 1 1 calc R U
H32B H 0.0806 0.5788 0.4422 0.128 Uiso 1 1 calc R U
H32C H 0.0593 0.6387 0.4921 0.128 Uiso 1 1 calc R U
C3 C 0.8566(6) 0.7158(5) 0.2781(4) 0.109(4) Uani 1 1 d . .
H3 H 0.8979 0.7320 0.2466 0.131 Uiso 1 1 calc R U
C34 C 0.2943(7) 0.9014(4) 0.6520(4) 0.103(3) Uani 1 1 d . .
H34A H 0.2790 0.9262 0.6070 0.154 Uiso 1 1 calc R U
H34B H 0.3143 0.9329 0.6918 0.154 Uiso 1 1 calc R U
H34C H 0.2295 0.8762 0.6558 0.154 Uiso 1 1 calc R U
C26 C 0.9735(6) 0.7887(4) 0.5100(4) 0.080(2) Uani 1 1 d . .
H26 H 1.0289 0.8100 0.4924 0.096 Uiso 1 1 calc R U
C24 C 0.9199(5) 0.7125(3) 0.5951(3) 0.0534(15) Uani 1 1 d . .
H24 H 0.9400 0.6827 0.6343 0.064 Uiso 1 1 calc R U
C25 C 1.0024(5) 0.7443(4) 0.5685(4) 0.0695(19) Uani 1 1 d . .
H25 H 1.0768 0.7359 0.5899 0.083 Uiso 1 1 calc R U
O17 O -0.048(2) -0.0384(14) 0.6316(17) 0.609(19) Uani 1 1 d D U
H17A H -0.0114 -0.0708 0.6517 0.914 Uiso 1 1 calc R U
C37 C 0.083(2) 0.0482(13) 0.6789(13) 0.365(14) Uani 1 1 d D U
H37A H 0.0302 0.0705 0.7011 0.548 Uiso 1 1 d R U
H37B H 0.1225 0.0142 0.7114 0.548 Uiso 1 1 d R U
H37C H 0.1338 0.0813 0.6685 0.548 Uiso 1 1 d R U
C36 C 0.024(4) 0.010(2) 0.6082(16) 0.58(3) Uani 1 1 d D U
H36A H -0.0183 0.0417 0.5728 0.692 Uiso 1 1 calc R U
H36B H 0.0778 -0.0132 0.5870 0.692 Uiso 1 1 calc R U
H1 H 0.549(4) 0.525(3) 0.6055(14) 0.054(18) Uiso 1 1 d D .

loop_
_atom_site_aniso_label
_atom_site_aniso_U_11
_atom_site_aniso_U_22
_atom_site_aniso_U_33
_atom_site_aniso_U_23
_atom_site_aniso_U_13
_atom_site_aniso_U_12
Dy1 0.03314(13) 0.02875(13) 0.02684(11) -0.00169(9) 0.00997(9) 0.00021(9)
Dy2 0.02910(12) 0.02956(12) 0.02397(11) -0.00046(9) 0.00778(8) -0.00018(9)
Co1 0.0332(4) 0.0300(3) 0.0242(3) 0.0009(3) 0.0075(2) -0.0023(3)
O1 0.0336(18) 0.0294(18) 0.0195(16) 0.0014(13) 0.0051(14) -0.0013(14)
O3 0.0312(17) 0.0301(17) 0.0219(15) 0.0024(13) 0.0031(13) -0.0024(14)
O5 0.0353(18) 0.0341(19) 0.0223(15) 0.0016(13) 0.0039(13) -0.0036(14)
O2 0.0344(18) 0.0357(19) 0.0294(16) 0.0038(14) 0.0130(14) 0.0001(14)
O4 0.043(2) 0.0309(19) 0.0401(19) 0.0035(15) 0.0170(15) 0.0037(15)
O13 0.050(2) 0.043(2) 0.0314(17) 0.0010(15) 0.0070(16) -0.0047(16)
O11 0.0295(18) 0.0364(19) 0.0356(18) 0.0002(15) 0.0068(14) 0.0031(15)
O16 0.061(2) 0.039(2) 0.0362(18) -0.0070(16) 0.0120(17) 0.0050(18)
O7 0.046(2) 0.057(3) 0.040(2) -0.0050(18) 0.0063(17) -0.0005(18)
O6 0.043(2) 0.061(3) 0.054(2) 0.011(2) 0.0071(19) -0.0042(19)
O10 0.064(3) 0.039(2) 0.0388(19) -0.0071(17) 0.0285(18) -0.0068(18)
O12 0.041(2) 0.036(2) 0.058(2) 0.0002(18) 0.0097(17) 0.0023(16)
O9 0.050(2) 0.038(2) 0.0396(19) -0.0057(16) 0.0213(16) -0.0049(17)
N1 0.032(2) 0.037(2) 0.028(2) 0.0045(17) 0.0074(17) -0.0004(18)
O15 0.095(3) 0.042(3) 0.042(2) 0.0002(19) 0.005(2) 0.005(2)
N2 0.041(3) 0.040(3) 0.037(2) 0.0008(19) 0.0089(19) -0.006(2)
C14 0.042(3) 0.035(3) 0.027(2) 0.000(2) 0.006(2) -0.003(2)
N3 0.045(3) 0.054(3) 0.051(3) -0.001(2) -0.005(2) 0.003(2)
C6 0.035(3) 0.049(3) 0.030(2) 0.003(2) 0.009(2) -0.006(2)
N4 0.062(3) 0.053(3) 0.033(2) -0.003(2) 0.007(2) 0.001(2)
C28 0.039(3) 0.050(3) 0.025(2) -0.005(2) 0.000(2) -0.005(2)
C9 0.034(3) 0.043(3) 0.029(2) 0.006(2) 0.005(2) -0.004(2)
N5 0.099(5) 0.044(3) 0.049(3) -0.006(2) 0.019(3) 0.013(3)
C29 0.052(3) 0.040(3) 0.033(3) -0.004(2) 0.020(2) -0.002(2)
C1 0.034(3) 0.058(4) 0.030(2) 0.010(2) 0.011(2) 0.002(2)
C16 0.057(3) 0.036(3) 0.031(3) 0.000(2) 0.015(2) 0.007(3)
O14 0.170(5) 0.078(4) 0.029(2) -0.007(2) 0.013(3) 0.000(3)
C21 0.064(3) 0.038(3) 0.042(3) -0.001(2) 0.015(3) -0.014(3)
C13 0.047(3) 0.047(3) 0.042(3) 0.010(3) 0.012(2) 0.004(3)
C8 0.037(3) 0.040(3) 0.026(2) 0.004(2) 0.005(2) 0.005(2)
C23 0.040(3) 0.042(3) 0.035(3) -0.010(2) 0.001(2) -0.007(2)
O8 0.045(3) 0.125(5) 0.071(3) 0.007(3) -0.017(2) 0.003(3)
C22 0.049(3) 0.051(3) 0.040(3) -0.009(3) 0.013(2) -0.019(3)
C7 0.046(3) 0.043(3) 0.031(3) 0.006(2) 0.009(2) -0.001(2)
C15 0.060(3) 0.037(3) 0.043(3) -0.001(2) 0.014(3) -0.003(3)
C31 0.037(3) 0.046(3) 0.038(3) 0.004(2) 0.010(2) 0.002(2)
C5 0.037(3) 0.084(5) 0.051(3) 0.027(3) 0.018(3) 0.012(3)
C33 0.068(4) 0.051(4) 0.037(3) -0.008(3) 0.014(3) 0.001(3)
C10 0.036(3) 0.069(4) 0.055(4) 0.018(3) 0.008(3) -0.005(3)
C17 0.070(4) 0.050(4) 0.048(3) 0.002(3) 0.020(3) 0.016(3)
C12 0.045(4) 0.065(4) 0.062(4) 0.024(3) 0.000(3) 0.017(3)
C18 0.077(5) 0.053(4) 0.063(4) 0.006(3) 0.013(3) 0.026(4)
C20 0.094(5) 0.034(3) 0.057(4) 0.005(3) 0.019(4) -0.002(3)
C27 0.059(4) 0.084(5) 0.054(4) -0.001(3) 0.013(3) -0.029(4)
C2 0.048(4) 0.109(6) 0.060(4) 0.044(4) 0.024(3) 0.015(4)
C19 0.093(6) 0.040(4) 0.078(5) 0.009(3) 0.021(4) 0.018(4)
C11 0.034(3) 0.085(5) 0.093(5) 0.040(4) 0.004(3) 0.000(3)
C30 0.163(8) 0.054(4) 0.073(5) -0.009(4) 0.087(5) -0.018(4)
C4 0.042(4) 0.163(9) 0.086(5) 0.059(5) 0.034(4) 0.032(4)
C35 0.127(7) 0.055(5) 0.086(5) -0.010(4) 0.023(5) -0.025(5)
C32 0.031(3) 0.075(5) 0.143(7) -0.027(5) 0.010(4) 0.008(3)
C3 0.054(5) 0.193(10) 0.094(6) 0.089(6) 0.044(4) 0.029(5)
C34 0.151(8) 0.068(5) 0.092(6) -0.007(5) 0.033(6) 0.051(5)
C26 0.053(4) 0.108(7) 0.085(5) -0.012(5) 0.028(4) -0.036(4)
C24 0.043(3) 0.060(4) 0.053(3) -0.008(3) 0.003(3) -0.004(3)
C25 0.043(4) 0.087(6) 0.077(5) -0.012(4) 0.012(3) -0.013(4)
O17 0.61(2) 0.54(2) 0.70(3) -0.081(18) 0.206(18) 0.251(17)
C37 0.39(2) 0.37(2) 0.325(19) 0.048(17) 0.067(16) 0.021(16)
C36 0.57(3) 0.56(3) 0.60(3) -0.004(10) 0.134(13) 0.015(10)

loop_
_atom_type_symbol
_atom_type_description
_atom_type_scat_dispersion_real
_atom_type_scat_dispersion_imag
_atom_type_scat_source
C C 0.0033 0.0016 'International Tables Vol C Tables 4.2.6.8 and 6.1.1.4'
H H 0.0000 0.0000 'International Tables Vol C Tables 4.2.6.8 and 6.1.1.4'
N N 0.0061 0.0033 'International Tables Vol C Tables 4.2.6.8 and 6.1.1.4'
O O 0.0106 0.0060 'International Tables Vol C Tables 4.2.6.8 and 6.1.1.4'
Co Co 0.3494 0.9721 'International Tables Vol C Tables 4.2.6.8 and 6.1.1.4'
Dy Dy -0.1892 4.4098 'International Tables Vol C Tables 4.2.6.8 and 6.1.1.4'

loop_
_geom_angle_atom_site_label_1
_geom_angle_atom_site_label_2
_geom_angle_atom_site_label_3
_geom_angle
_geom_angle_site_symmetry_1
_geom_angle_site_symmetry_3
O1 Dy1 O9 84.01(11) . .
O1 Dy1 O16 149.87(12) . .
O9 Dy1 O16 85.30(12) . .
O1 Dy1 O12 124.59(12) . .
O9 Dy1 O12 75.11(12) . .
O16 Dy1 O12 79.15(13) . .
O1 Dy1 O5 75.53(11) . .
O9 Dy1 O5 142.12(11) . .
O16 Dy1 O5 96.63(12) . .
O12 Dy1 O5 142.53(11) . .
O1 Dy1 O13 78.61(11) . .
O9 Dy1 O13 70.88(12) . .
O16 Dy1 O13 71.28(12) . .
O12 Dy1 O13 136.10(12) . .
O5 Dy1 O13 74.01(11) . .
O1 Dy1 O11 71.74(11) . .
O9 Dy1 O11 73.40(11) . .
O16 Dy1 O11 131.15(12) . .
O12 Dy1 O11 53.29(11) . .
O5 Dy1 O11 126.98(10) . .
O13 Dy1 O11 135.30(11) . .
O1 Dy1 O4 127.81(10) . .
O9 Dy1 O4 146.91(11) . .
O16 Dy1 O4 70.67(12) . .
O12 Dy1 O4 78.20(11) . .
O5 Dy1 O4 65.52(10) . .
O13 Dy1 O4 119.24(11) . .
O11 Dy1 O4 105.36(11) . .
O1 Dy1 O3 69.71(10) . .
O9 Dy1 O3 140.91(11) . .
O16 Dy1 O3 131.20(11) . .
O12 Dy1 O3 96.11(11) . .
O5 Dy1 O3 58.74(9) . .
O13 Dy1 O3 127.78(11) . .
O11 Dy1 O3 71.18(10) . .
O4 Dy1 O3 60.92(10) . .
O1 Dy1 C31 98.00(14) . .
O9 Dy1 C31 68.71(13) . .
O16 Dy1 C31 104.17(15) . .
O12 Dy1 C31 26.59(14) . .
O5 Dy1 C31 144.80(12) . .
O13 Dy1 C31 139.58(13) . .
O11 Dy1 C31 27.15(13) . .
O4 Dy1 C31 94.87(13) . .
O3 Dy1 C31 86.37(12) . .
O1 Dy1 Co1 92.79(8) . .
O9 Dy1 Co1 176.76(9) . .
O16 Dy1 Co1 97.77(9) . .
O12 Dy1 Co1 106.45(9) . .
O5 Dy1 Co1 36.66(7) . .
O13 Dy1 Co1 109.04(9) . .
O11 Dy1 Co1 105.14(8) . .
O4 Dy1 Co1 36.08(7) . .
O3 Dy1 Co1 36.58(7) . .
C31 Dy1 Co1 111.36(10) . .
O1 Dy1 Dy2 38.33(7) . 3_666
O9 Dy1 Dy2 122.25(9) . 3_666
O16 Dy1 Dy2 139.99(9) . 3_666
O12 Dy1 Dy2 132.35(9) . 3_666
O5 Dy1 Dy2 43.54(8) . 3_666
O13 Dy1 Dy2 89.85(9) . 3_666
O11 Dy1 Dy2 87.12(8) . 3_666
O4 Dy1 Dy2 90.29(7) . 3_666
O3 Dy1 Dy2 40.68(7) . 3_666
C31 Dy1 Dy2 112.47(11) . 3_666
Co1 Dy1 Dy2 54.58(2) . 3_666
O10 Dy2 O1 145.45(12) . 3_666
O10 Dy2 O1 77.26(11) . .
O1 Dy2 O1 68.32(12) 3_666 .
O10 Dy2 O11 75.73(12) . .
O1 Dy2 O11 95.60(11) 3_666 .
O1 Dy2 O11 71.46(11) . .
O10 Dy2 O3 98.09(12) . 3_666
O1 Dy2 O3 71.83(10) 3_666 3_666
O1 Dy2 O3 77.10(11) . 3_666
O11 Dy2 O3 148.55(10) . 3_666
O10 Dy2 O2 70.07(11) . 3_666
O1 Dy2 O2 128.33(10) 3_666 3_666
O1 Dy2 O2 124.74(11) . 3_666
O11 Dy2 O2 135.79(10) . 3_666
O3 Dy2 O2 65.29(10) 3_666 3_666
O10 Dy2 O6 85.87(13) . .
O1 Dy2 O6 125.28(12) 3_666 .
O1 Dy2 O6 146.81(13) . .
O11 Dy2 O6 76.81(12) . .
O3 Dy2 O6 134.16(12) 3_666 .
O2 Dy2 O6 73.64(12) 3_666 .
O10 Dy2 O7 130.90(13) . .
O1 Dy2 O7 74.57(12) 3_666 .
O1 Dy2 O7 124.13(11) . .
O11 Dy2 O7 72.33(11) . .
O3 Dy2 O7 127.93(11) 3_666 .
O2 Dy2 O7 110.94(12) 3_666 .
O6 Dy2 O7 51.26(12) . .
O10 Dy2 O5 131.01(11) . 3_666
O1 Dy2 O5 72.82(10) 3_666 3_666
O1 Dy2 O5 128.22(10) . 3_666
O11 Dy2 O5 146.13(10) . 3_666
O3 Dy2 O5 58.87(10) 3_666 3_666
O2 Dy2 O5 61.09(10) 3_666 3_666
O6 Dy2 O5 84.24(12) . 3_666
O7 Dy2 O5 73.90(11) . 3_666
O10 Dy2 N3 108.26(14) . .
O1 Dy2 N3 100.11(14) 3_666 .
O1 Dy2 N3 139.67(12) . .
O11 Dy2 N3 71.53(12) . .
O3 Dy2 N3 137.96(12) 3_666 .
O2 Dy2 N3 93.31(13) 3_666 .
O6 Dy2 N3 25.69(13) . .
O7 Dy2 N3 25.64(13) . .
O5 Dy2 N3 79.20(12) 3_666 .
O10 Dy2 Co1 98.01(9) . 3_666
O1 Dy2 Co1 92.57(8) 3_666 3_666
O1 Dy2 Co1 112.77(8) . 3_666
O11 Dy2 Co1 171.77(7) . 3_666
O3 Dy2 Co1 36.54(7) 3_666 3_666
O2 Dy2 Co1 35.98(7) 3_666 3_666
O6 Dy2 Co1 97.62(10) . 3_666
O7 Dy2 Co1 109.06(9) . 3_666
O5 Dy2 Co1 36.85(7) 3_666 3_666
N3 Dy2 Co1 106.05(10) . 3_666
O10 Dy2 Dy1 141.51(9) . 3_666
O1 Dy2 Dy1 37.96(8) 3_666 3_666
O1 Dy2 Dy1 88.63(8) . 3_666
O11 Dy2 Dy1 133.35(7) . 3_666
O3 Dy2 Dy1 43.52(7) 3_666 3_666
O2 Dy2 Dy1 90.37(7) 3_666 3_666
O6 Dy2 Dy1 121.01(10) . 3_666
O7 Dy2 Dy1 86.60(9) . 3_666
O5 Dy2 Dy1 40.91(7) 3_666 3_666
N3 Dy2 Dy1 105.59(11) . 3_666
Co1 Dy2 Dy1 54.731(17) 3_666 3_666
O2 Co1 O4 171.86(14) . .
O2 Co1 O3 88.43(14) . .
O4 Co1 O3 85.11(14) . .
O2 Co1 N1 90.63(15) . .
O4 Co1 N1 94.80(16) . .
O3 Co1 N1 94.37(15) . .
O2 Co1 N2 95.37(17) . .
O4 Co1 N2 90.49(17) . .
O3 Co1 N2 172.34(15) . .
N1 Co1 N2 92.24(17) . .
O2 Co1 O5 84.75(13) . .
O4 Co1 O5 89.23(14) . .
O3 Co1 O5 79.81(13) . .
N1 Co1 O5 172.63(16) . .
N2 Co1 O5 93.90(15) . .
O2 Co1 Dy2 50.56(9) . 3_666
O4 Co1 Dy2 121.31(10) . 3_666
O3 Co1 Dy2 49.17(9) . 3_666
N1 Co1 Dy2 119.42(12) . 3_666
N2 Co1 Dy2 129.68(14) . 3_666
O5 Co1 Dy2 53.28(10) . 3_666
O2 Co1 Dy1 120.64(10) . .
O4 Co1 Dy1 51.28(10) . .
O3 Co1 Dy1 53.14(9) . .
N1 Co1 Dy1 129.94(12) . .
N2 Co1 Dy1 119.34(12) . .
O5 Co1 Dy1 49.36(9) . .
Dy2 Co1 Dy1 70.691(18) 3_666 .
Dy1 O1 Dy2 103.70(12) . 3_666
Dy1 O1 Dy2 109.56(13) . .
Dy2 O1 Dy2 111.68(12) 3_666 .
Dy1 O1 H1 103(4) . .
Dy2 O1 H1 112(4) 3_666 .
Dy2 O1 H1 116(4) . .
C14 O3 Co1 116.5(3) . .
C14 O3 Dy2 121.1(3) . 3_666
Co1 O3 Dy2 94.29(12) . 3_666
C14 O3 Dy1 130.0(3) . .
Co1 O3 Dy1 90.29(11) . .
Dy2 O3 Dy1 95.79(9) 3_666 .
C28 O5 Co1 117.3(3) . .
C28 O5 Dy1 122.1(3) . .
Co1 O5 Dy1 93.98(12) . .
C28 O5 Dy2 129.1(3) . 3_666
Co1 O5 Dy2 89.87(11) . 3_666
Dy1 O5 Dy2 95.54(10) . 3_666
C6 O2 Co1 122.8(3) . .
C6 O2 Dy2 142.6(3) . 3_666
Co1 O2 Dy2 93.46(12) . 3_666
C16 O4 Co1 121.0(3) . .
C16 O4 Dy1 145.8(3) . .
Co1 O4 Dy1 92.64(13) . .
N4 O13 Dy1 130.8(3) . .
C31 O11 Dy2 150.0(3) . .
C31 O11 Dy1 91.2(3) . .
Dy2 O11 Dy1 105.63(12) . .
C33 O16 Dy1 133.7(4) . .
N3 O7 Dy2 95.0(3) . .
N3 O6 Dy2 96.7(3) . .
C29 O10 Dy2 141.2(3) . .
C31 O12 Dy1 93.8(3) . .
C29 O9 Dy1 133.7(3) . .
C7 N1 C8 120.4(4) . .
C7 N1 Co1 122.0(3) . .
C8 N1 Co1 117.4(3) . .
C21 N2 C22 121.0(5) . .
C21 N2 Co1 122.2(4) . .
C22 N2 Co1 116.5(3) . .
O3 C14 C9 115.0(4) . .
O3 C14 H14A 108.5 . .
C9 C14 H14A 108.5 . .
O3 C14 H14B 108.5 . .
C9 C14 H14B 108.5 . .
H14A C14 H14B 107.5 . .
O8 N3 O7 122.4(5) . .
O8 N3 O6 120.8(5) . .
O7 N3 O6 116.8(4) . .
O8 N3 Dy2 175.6(4) . .
O7 N3 Dy2 59.4(2) . .
O6 N3 Dy2 57.7(2) . .
O2 C6 C5 119.9(5) . .
O2 C6 C1 121.4(4) . .
C5 C6 C1 118.7(4) . .
O14 N4 O15 121.0(5) . .
O14 N4 O13 118.8(5) . .
O15 N4 O13 120.1(4) . .
O5 C28 C23 115.0(4) . .
O5 C28 H28A 108.5 . .
C23 C28 H28A 108.5 . .
O5 C28 H28B 108.5 . .
C23 C28 H28B 108.5 . .
H28A C28 H28B 107.5 . .
C10 C9 C8 118.4(5) . .
C10 C9 C14 121.3(5) . .
C8 C9 C14 119.9(4) . .
C33 N5 C35 121.2(6) . .
C33 N5 C34 122.8(7) . .
C35 N5 C34 115.4(6) . .
O9 C29 O10 125.3(4) . .
O9 C29 C30 118.4(5) . .
O10 C29 C30 116.3(5) . .
C2 C1 C7 118.9(5) . .
C2 C1 C6 119.1(5) . .
C7 C1 C6 121.0(4) . .
O4 C16 C17 119.3(5) . .
O4 C16 C15 122.4(5) . .
C17 C16 C15 118.3(5) . .
N2 C21 C15 125.9(5) . .
N2 C21 H21 117.1 . .
C15 C21 H21 117.1 . .
C12 C13 C8 117.9(5) . .
C12 C13 H13 121.1 . .
C8 C13 H13 121.1 . .
C9 C8 C13 122.1(5) . .
C9 C8 N1 115.6(4) . .
C13 C8 N1 122.3(5) . .
C22 C23 C24 117.7(5) . .
C22 C23 C28 120.1(5) . .
C24 C23 C28 121.9(5) . .
C23 C22 C27 122.6(6) . .
C23 C22 N2 115.8(4) . .
C27 C22 N2 121.6(5) . .
N1 C7 C1 124.9(4) . .
N1 C7 H7 117.5 . .
C1 C7 H7 117.5 . .
C20 C15 C16 119.3(6) . .
C20 C15 C21 120.6(5) . .
C16 C15 C21 119.5(5) . .
O12 C31 O11 119.6(5) . .
O12 C31 C32 120.4(5) . .
O11 C31 C32 120.0(5) . .
O12 C31 Dy1 59.6(3) . .
O11 C31 Dy1 61.6(3) . .
C32 C31 Dy1 166.1(4) . .
C4 C5 C6 121.5(6) . .
C4 C5 H5 119.3 . .
C6 C5 H5 119.3 . .
O16 C33 N5 125.8(6) . .
O16 C33 H33 117.1 . .
N5 C33 H33 117.1 . .
C9 C10 C11 120.4(6) . .
C9 C10 H10 119.8 . .
C11 C10 H10 119.8 . .
C18 C17 C16 120.2(6) . .
C18 C17 H17 119.9 . .
C16 C17 H17 119.9 . .
C13 C12 C11 121.3(5) . .
C13 C12 H12 119.4 . .
C11 C12 H12 119.4 . .
C17 C18 C19 121.0(6) . .
C17 C18 H18 119.5 . .
C19 C18 H18 119.5 . .
C19 C20 C15 121.6(6) . .
C19 C20 H20 119.2 . .
C15 C20 H20 119.2 . .
C22 C27 C26 117.8(6) . .
C22 C27 H27 121.1 . .
C26 C27 H27 121.1 . .
C3 C2 C1 121.2(6) . .
C3 C2 H2 119.4 . .
C1 C2 H2 119.4 . .
C20 C19 C18 119.6(6) . .
C20 C19 H19 120.2 . .
C18 C19 H19 120.2 . .
C12 C11 C10 120.0(6) . .
C12 C11 H11 120.0 . .
C10 C11 H11 120.0 . .
C29 C30 H30A 109.5 . .
C29 C30 H30B 109.5 . .
H30A C30 H30B 109.5 . .
C29 C30 H30C 109.5 . .
H30A C30 H30C 109.5 . .
H30B C30 H30C 109.5 . .
C5 C4 C3 119.4(6) . .
C5 C4 H4 120.3 . .
C3 C4 H4 120.3 . .
N5 C35 H35A 109.5 . .
N5 C35 H35B 109.5 . .
H35A C35 H35B 109.5 . .
N5 C35 H35C 109.5 . .
H35A C35 H35C 109.5 . .
H35B C35 H35C 109.5 . .
C31 C32 H32A 109.5 . .
C31 C32 H32B 109.5 . .
H32A C32 H32B 109.5 . .
C31 C32 H32C 109.5 . .
H32A C32 H32C 109.5 . .
H32B C32 H32C 109.5 . .
C2 C3 C4 120.0(6) . .
C2 C3 H3 120.0 . .
C4 C3 H3 120.0 . .
N5 C34 H34A 109.5 . .
N5 C34 H34B 109.5 . .
H34A C34 H34B 109.5 . .
N5 C34 H34C 109.5 . .
H34A C34 H34C 109.5 . .
H34B C34 H34C 109.5 . .
C25 C26 C27 120.8(6) . .
C25 C26 H26 119.6 . .
C27 C26 H26 119.6 . .
C25 C24 C23 121.3(6) . .
C25 C24 H24 119.4 . .
C23 C24 H24 119.4 . .
C26 C25 C24 119.9(6) . .
C26 C25 H25 120.1 . .
C24 C25 H25 120.1 . .
C36 O17 H17A 109.5 . .
C36 C37 H37A 111.8 . .
C36 C37 H37B 106.6 . .
H37A C37 H37B 109.5 . .
C36 C37 H37C 110.0 . .
H37A C37 H37C 109.5 . .
H37B C37 H37C 109.5 . .
O17 C36 C37 104(2) . .
O17 C36 H36A 110.9 . .
C37 C36 H36A 110.9 . .
O17 C36 H36B 110.9 . .
C37 C36 H36B 110.9 . .
H36A C36 H36B 108.9 . .

loop_
_geom_bond_atom_site_label_1
_geom_bond_atom_site_label_2
_geom_bond_distance
_geom_bond_site_symmetry_2
Dy1 O1 2.341(3) .
Dy1 O9 2.360(3) .
Dy1 O16 2.371(4) .
Dy1 O12 2.416(4) .
Dy1 O5 2.433(3) .
Dy1 O13 2.456(3) .
Dy1 O11 2.460(3) .
Dy1 O4 2.499(3) .
Dy1 O3 2.560(3) .
Dy1 C31 2.795(5) .
Dy1 Co1 3.1992(10) .
Dy1 Dy2 3.6981(9) 3_666
Dy2 O10 2.301(3) .
Dy2 O1 2.361(3) 3_666
Dy2 O1 2.409(3) .
Dy2 O11 2.412(3) .
Dy2 O3 2.423(3) 3_666
Dy2 O2 2.471(3) 3_666
Dy2 O6 2.474(4) .
Dy2 O7 2.512(4) .
Dy2 O5 2.560(3) 3_666
Dy2 N3 2.909(5) .
Dy2 Co1 3.1933(13) 3_666
Dy2 Dy1 3.6980(9) 3_666
Co1 O2 1.880(3) .
Co1 O4 1.886(3) .
Co1 O3 1.906(3) .
Co1 N1 1.907(4) .
Co1 N2 1.911(4) .
Co1 O5 1.915(3) .
Co1 Dy2 3.1933(13) 3_666
O1 Dy2 2.361(3) 3_666
O1 H1 0.816(19) .
O3 C14 1.447(5) .
O3 Dy2 2.423(3) 3_666
O5 C28 1.443(5) .
O5 Dy2 2.560(3) 3_666
O2 C6 1.331(5) .
O2 Dy2 2.471(3) 3_666
O4 C16 1.332(6) .
O13 N4 1.274(5) .
O11 C31 1.276(6) .
O16 C33 1.229(6) .
O7 N3 1.263(6) .
O6 N3 1.269(6) .
O10 C29 1.258(6) .
O12 C31 1.254(6) .
O9 C29 1.254(6) .
N1 C7 1.292(6) .
N1 C8 1.432(6) .
O15 N4 1.242(6) .
N2 C21 1.281(7) .
N2 C22 1.438(7) .
C14 C9 1.511(7) .
C14 H14A 0.9700 .
C14 H14B 0.9700 .
N3 O8 1.233(5) .
C6 C5 1.392(7) .
C6 C1 1.426(7) .
N4 O14 1.227(5) .
C28 C23 1.508(7) .
C28 H28A 0.9700 .
C28 H28B 0.9700 .
C9 C10 1.387(7) .
C9 C8 1.390(7) .
N5 C33 1.319(7) .
N5 C35 1.431(9) .
N5 C34 1.463(8) .
C29 C30 1.497(7) .
C1 C2 1.398(7) .
C1 C7 1.422(7) .
C16 C17 1.408(8) .
C16 C15 1.420(7) .
C21 C15 1.438(8) .
C21 H21 0.9300 .
C13 C12 1.380(7) .
C13 C8 1.400(7) .
C13 H13 0.9300 .
C23 C22 1.394(7) .
C23 C24 1.395(7) .
C22 C27 1.399(7) .
C7 H7 0.9300 .
C15 C20 1.407(8) .
C31 C32 1.505(8) .
C5 C4 1.369(8) .
C5 H5 0.9300 .
C33 H33 0.9300 .
C10 C11 1.392(8) .
C10 H10 0.9300 .
C17 C18 1.384(8) .
C17 H17 0.9300 .
C12 C11 1.382(9) .
C12 H12 0.9300 .
C18 C19 1.395(9) .
C18 H18 0.9300 .
C20 C19 1.353(9) .
C20 H20 0.9300 .
C27 C26 1.403(9) .
C27 H27 0.9300 .
C2 C3 1.358(9) .
C2 H2 0.9300 .
C19 H19 0.9300 .
C11 H11 0.9300 .
C30 H30A 0.9600 .
C30 H30B 0.9600 .
C30 H30C 0.9600 .
C4 C3 1.424(10) .
C4 H4 0.9300 .
C35 H35A 0.9600 .
C35 H35B 0.9600 .
C35 H35C 0.9600 .
C32 H32A 0.9600 .
C32 H32B 0.9600 .
C32 H32C 0.9600 .
C3 H3 0.9300 .
C34 H34A 0.9600 .
C34 H34B 0.9600 .
C34 H34C 0.9600 .
C26 C25 1.387(10) .
C26 H26 0.9300 .
C24 C25 1.390(8) .
C24 H24 0.9300 .
C25 H25 0.9300 .
O17 C36 1.445(10) .
O17 H17A 0.8200 .
C37 C36 1.553(10) .
C37 H37A 0.9600 .
C37 H37B 0.9601 .
C37 H37C 0.9600 .
C36 H36A 0.9700 .
C36 H36B 0.9700 .

loop_
_geom_torsion_atom_site_label_1
_geom_torsion_atom_site_label_2
_geom_torsion_atom_site_label_3
_geom_torsion_atom_site_label_4
_geom_torsion
_geom_torsion_site_symmetry_1
_geom_torsion_site_symmetry_4
O3 Co1 O2 C6 135.8(3) . .
N1 Co1 O2 C6 41.4(4) . .
N2 Co1 O2 C6 -50.9(4) . .
O5 Co1 O2 C6 -144.3(4) . .
Dy2 Co1 O2 C6 170.2(4) 3_666 .
Dy1 Co1 O2 C6 -179.8(3) . .
O3 Co1 O2 Dy2 -34.48(11) . 3_666
N1 Co1 O2 Dy2 -128.84(14) . 3_666
N2 Co1 O2 Dy2 138.86(14) . 3_666
O5 Co1 O2 Dy2 45.42(12) . 3_666
Dy1 Co1 O2 Dy2 9.98(14) . 3_666
O3 Co1 O4 C16 -141.5(4) . .
N1 Co1 O4 C16 -47.5(4) . .
N2 Co1 O4 C16 44.8(4) . .
O5 Co1 O4 C16 138.7(4) . .
Dy2 Co1 O4 C16 -176.4(3) 3_666 .
Dy1 Co1 O4 C16 173.2(4) . .
O3 Co1 O4 Dy1 45.33(11) . .
N1 Co1 O4 Dy1 139.32(14) . .
N2 Co1 O4 Dy1 -128.40(15) . .
O5 Co1 O4 Dy1 -34.51(12) . .
Dy2 Co1 O4 Dy1 10.41(14) 3_666 .
Co1 O3 C14 C9 -44.7(5) . .
Dy2 O3 C14 C9 -158.2(3) 3_666 .
Dy1 O3 C14 C9 70.5(5) . .
Dy2 O7 N3 O8 175.3(5) . .
Dy2 O7 N3 O6 -5.2(5) . .
Dy2 O6 N3 O8 -175.2(5) . .
Dy2 O6 N3 O7 5.3(5) . .
Co1 O2 C6 C5 157.2(4) . .
Dy2 O2 C6 C5 -39.0(8) 3_666 .
Co1 O2 C6 C1 -23.5(6) . .
Dy2 O2 C6 C1 140.3(4) 3_666 .
Dy1 O13 N4 O14 -140.2(5) . .
Dy1 O13 N4 O15 41.0(7) . .
Co1 O5 C28 C23 -43.7(5) . .
Dy1 O5 C28 C23 -158.2(3) . .
Dy2 O5 C28 C23 70.9(5) 3_666 .
O3 C14 C9 C10 -129.5(5) . .
O3 C14 C9 C8 58.2(6) . .
Dy1 O9 C29 O10 -6.7(9) . .
Dy1 O9 C29 C30 174.9(5) . .
Dy2 O10 C29 O9 -11.5(10) . .
Dy2 O10 C29 C30 166.9(5) . .
O2 C6 C1 C2 178.0(5) . .
C5 C6 C1 C2 -2.7(9) . .
O2 C6 C1 C7 -13.3(8) . .
C5 C6 C1 C7 166.0(5) . .
Co1 O4 C16 C17 148.8(4) . .
Dy1 O4 C16 C17 -43.3(8) . .
Co1 O4 C16 C15 -30.6(6) . .
Dy1 O4 C16 C15 137.3(5) . .
C22 N2 C21 C15 -165.7(5) . .
Co1 N2 C21 C15 7.0(7) . .
C10 C9 C8 C13 -0.8(8) . .
C14 C9 C8 C13 171.7(4) . .
C10 C9 C8 N1 -179.5(4) . .
C14 C9 C8 N1 -7.0(6) . .
C12 C13 C8 C9 0.2(8) . .
C12 C13 C8 N1 178.8(5) . .
C7 N1 C8 C9 125.3(5) . .
Co1 N1 C8 C9 -48.7(5) . .
C7 N1 C8 C13 -53.4(7) . .
Co1 N1 C8 C13 132.6(4) . .
O5 C28 C23 C22 56.9(7) . .
O5 C28 C23 C24 -129.7(5) . .
C24 C23 C22 C27 0.6(8) . .
C28 C23 C22 C27 174.3(5) . .
C24 C23 C22 N2 -179.4(5) . .
C28 C23 C22 N2 -5.7(7) . .
C21 N2 C22 C23 122.9(5) . .
Co1 N2 C22 C23 -50.1(5) . .
C21 N2 C22 C27 -57.0(7) . .
Co1 N2 C22 C27 129.9(5) . .
C8 N1 C7 C1 -160.8(5) . .
Co1 N1 C7 C1 12.9(7) . .
C2 C1 C7 N1 -172.3(6) . .
C6 C1 C7 N1 18.9(8) . .
O4 C16 C15 C20 -179.2(5) . .
C17 C16 C15 C20 1.3(8) . .
O4 C16 C15 C21 -8.4(8) . .
C17 C16 C15 C21 172.1(5) . .
N2 C21 C15 C20 -167.8(5) . .
N2 C21 C15 C16 21.5(8) . .
Dy1 O12 C31 O11 -14.5(5) . .
Dy1 O12 C31 C32 163.9(5) . .
Dy2 O11 C31 O12 139.5(5) . .
Dy1 O11 C31 O12 14.3(5) . .
Dy2 O11 C31 C32 -39.0(9) . .
Dy1 O11 C31 C32 -164.2(5) . .
Dy2 O11 C31 Dy1 125.2(6) . .
O2 C6 C5 C4 -179.2(7) . .
C1 C6 C5 C4 1.5(10) . .
Dy1 O16 C33 N5 -153.1(4) . .
C35 N5 C33 O16 4.6(9) . .
C34 N5 C33 O16 175.8(6) . .
C8 C9 C10 C11 0.8(9) . .
C14 C9 C10 C11 -171.5(6) . .
O4 C16 C17 C18 179.7(5) . .
C15 C16 C17 C18 -0.8(8) . .
C8 C13 C12 C11 0.4(9) . .
C16 C17 C18 C19 1.1(9) . .
C16 C15 C20 C19 -2.2(9) . .
C21 C15 C20 C19 -172.9(6) . .
C23 C22 C27 C26 -0.7(9) . .
N2 C22 C27 C26 179.2(6) . .
C7 C1 C2 C3 -167.7(7) . .
C6 C1 C2 C3 1.3(11) . .
C15 C20 C19 C18 2.5(10) . .
C17 C18 C19 C20 -2.0(10) . .
C13 C12 C11 C10 -0.4(11) . .
C9 C10 C11 C12 -0.3(11) . .
C6 C5 C4 C3 1.1(13) . .
C1 C2 C3 C4 1.3(14) . .
C5 C4 C3 C2 -2.6(15) . .
C22 C27 C26 C25 0.4(11) . .
C22 C23 C24 C25 -0.2(8) . .
C28 C23 C24 C25 -173.7(5) . .
C27 C26 C25 C24 -0.1(11) . .
C23 C24 C25 C26 -0.1(10) . .
